data_4305137
loop_
_publ_author_name
'Yunjun Wu'
'Shaowu Wang'
'Xiancui Zhu'
'Gaosheng Yang'
'Yun Wei'
'Lijun Zhang'
'Hai-bin Song'

_publ_section_title
;
Synthesis, Characterization, and Catalytic Activity of Rare Earth Metal
Amides Supported by a Diamido Ligand with a CH2SiMe2 Link
;
_journal_name_full 'Inorganic Chemistry'
_journal_page_first 5503
_journal_page_last 5511
_journal_paper_doi 10.1021/ic800496d
_journal_volume 47
_journal_year 2008
_chemical_formula_sum 'C25 H23 N3 O4'
_chemical_formula_weight 429.46
_chemical_name_systematic
; 
 ? 
;
_space_group_IT_number 2
_symmetry_cell_setting triclinic
_symmetry_space_group_name_Hall '-P 1'
_symmetry_space_group_name_H-M 'P -1'
_atom_sites_solution_hydrogens geom
_atom_sites_solution_primary direct
_atom_sites_solution_secondary difmap
_audit_creation_method SHELXL-97
_cell_angle_alpha 91.117(2)
_cell_angle_beta 115.099(2)
_cell_angle_gamma 119.092(2)
_cell_formula_units_Z 2
_cell_length_a 11.2432(17)
_cell_length_b 11.3103(17)
_cell_length_c 11.493(3)
_cell_measurement_temperature 293(2)
_cell_volume 1108.5(4)
_computing_structure_refinement 'SHELXL-97 (Sheldrick, 1997)'
_computing_structure_solution 'SHELXS-97 (Sheldrick, 1990)'
_diffrn_ambient_temperature 293(2)
_diffrn_measured_fraction_theta_full 0.944
_diffrn_measured_fraction_theta_max 0.944
_diffrn_radiation_monochromator graphite
_diffrn_radiation_source 'fine-focus sealed tube'
_diffrn_radiation_type MoK\a
_diffrn_radiation_wavelength 0.71073
_diffrn_reflns_av_R_equivalents 0.0399
_diffrn_reflns_av_sigmaI/netI 0.0778
_diffrn_reflns_limit_h_max 14
_diffrn_reflns_limit_h_min -14
_diffrn_reflns_limit_k_max 14
_diffrn_reflns_limit_k_min -14
_diffrn_reflns_limit_l_max 13
_diffrn_reflns_limit_l_min -14
_diffrn_reflns_number 8412
_diffrn_reflns_theta_full 27.61
_diffrn_reflns_theta_max 27.61
_diffrn_reflns_theta_min 2.04
_exptl_absorpt_coefficient_mu 0.089
_exptl_crystal_density_diffrn 1.287
_exptl_crystal_density_method 'not measured'
_exptl_crystal_F_000 452
_refine_diff_density_max 0.438
_refine_diff_density_min -0.486
_refine_diff_density_rms 0.086
_refine_ls_extinction_coef 0.006(7)
_refine_ls_extinction_expression Fc^*^=kFc[1+0.001xFc^2^\l^3^/sin(2\q)]^-1/4^
_refine_ls_extinction_method SHELXL
_refine_ls_goodness_of_fit_ref 1.086
_refine_ls_hydrogen_treatment mixed
_refine_ls_matrix_type full
_refine_ls_number_parameters 290
_refine_ls_number_reflns 4852
_refine_ls_number_restraints 0
_refine_ls_restrained_S_all 1.086
_refine_ls_R_factor_all 0.1914
_refine_ls_R_factor_gt 0.0690
_refine_ls_shift/su_max 0.001
_refine_ls_shift/su_mean 0.000
_refine_ls_structure_factor_coef Fsqd
_refine_ls_weighting_details 'calc w=1/[\s^2^(Fo^2^)+(0.2000P)^2^+0.0000P] where P=(Fo^2^+2Fc^2^)/3'
_refine_ls_weighting_scheme calc
_refine_ls_wR_factor_gt 0.2273
_refine_ls_wR_factor_ref 0.3311
_reflns_number_gt 2487
_reflns_number_total 4852
_reflns_threshold_expression >2sigma(I)
_cod_data_source_file ic800496d-file002_6.cif
_cod_data_source_block 1
_cod_database_code 4305137

loop_
_symmetry_equiv_pos_as_xyz
'x, y, z'
'-x, -y, -z'

loop_
_atom_site_label
_atom_site_type_symbol
_atom_site_fract_x
_atom_site_fract_y
_atom_site_fract_z
_atom_site_U_iso_or_equiv
_atom_site_adp_type
_atom_site_occupancy
_atom_site_symmetry_multiplicity
_atom_site_calc_flag
_atom_site_refinement_flags
_atom_site_disorder_assembly
_atom_site_disorder_group
N3 N 0.9038(3) 0.8528(3) 0.2908(2) 0.0486(7) Uani 1 1 d . . .
N1 N 0.7309(3) 0.9228(3) 0.2647(2) 0.0484(7) Uani 1 1 d . . .
N2 N 0.9687(3) 1.0795(3) 0.2727(2) 0.0520(7) Uani 1 1 d . . .
O1 O 0.7920(3) 1.1388(3) 0.2353(2) 0.0649(7) Uani 1 1 d . . .
O3 O 0.6681(3) 0.7010(3) 0.2754(2) 0.0616(7) Uani 1 1 d . . .
O2 O 1.1323(3) 1.0074(3) 0.2971(3) 0.0735(8) Uani 1 1 d . . .
C1 C 0.8257(3) 1.0519(3) 0.2544(3) 0.0471(7) Uani 1 1 d . . .
C3 C 0.7593(3) 0.8148(3) 0.2760(2) 0.0482(8) Uani 1 1 d . . .
C2 C 1.0105(4) 0.9805(4) 0.2873(3) 0.0510(8) Uani 1 1 d . . .
C15 C 1.0795(3) 1.2177(3) 0.2744(3) 0.0486(8) Uani 1 1 d . . .
C4 C 0.5806(3) 0.8870(3) 0.2482(3) 0.0503(8) Uani 1 1 d . . .
C16 C 0.9371(3) 0.7428(3) 0.2973(3) 0.0459(7) Uani 1 1 d . . .
C10 C 1.0689(4) 1.2488(4) 0.1587(3) 0.0663(10) Uani 1 1 d . . .
H10 H 0.9899 1.1805 0.0769 0.080 Uiso 1 1 calc R . .
C14 C 1.1966(4) 1.3194(4) 0.3964(3) 0.0636(10) Uani 1 1 d . . .
H14 H 1.2036 1.2987 0.4761 0.076 Uiso 1 1 calc R . .
C21 C 0.8667(4) 0.6422(4) 0.1816(3) 0.0614(9) Uani 1 1 d . . .
H21 H 0.7991 0.6442 0.1004 0.074 Uiso 1 1 calc R . .
C5 C 0.4571(4) 0.8453(4) 0.1210(3) 0.0662(11) Uani 1 1 d . . .
H5 H 0.4705 0.8417 0.0468 0.079 Uiso 1 1 calc R . .
C17 C 1.0390(4) 0.7436(4) 0.4162(3) 0.0626(10) Uani 1 1 d . . .
H17 H 1.0879 0.8135 0.4943 0.075 Uiso 1 1 calc R . .
C9 C 0.5648(4) 0.8950(4) 0.3593(3) 0.0617(9) Uani 1 1 d . . .
H9 H 0.6490 0.9239 0.4447 0.074 Uiso 1 1 calc R . .
C18 C 1.0688(5) 0.6370(6) 0.4188(4) 0.0799(12) Uani 1 1 d . . .
H18 H 1.1381 0.6358 0.4994 0.096 Uiso 1 1 calc R . .
C19 C 0.9973(5) 0.5356(5) 0.3046(5) 0.0804(12) Uani 1 1 d . . .
H19 H 1.0171 0.4645 0.3074 0.096 Uiso 1 1 calc R . .
C6 C 0.3151(5) 0.8092(5) 0.1050(5) 0.0845(14) Uani 1 1 d . . .
H6 H 0.2310 0.7797 0.0194 0.101 Uiso 1 1 calc R . .
C20 C 0.8971(5) 0.5370(5) 0.1865(5) 0.0802(13) Uani 1 1 d . . .
H20 H 0.8486 0.4672 0.1084 0.096 Uiso 1 1 calc R . .
C13 C 1.3018(4) 1.4507(4) 0.3982(4) 0.0783(13) Uani 1 1 d . . .
H13 H 1.3806 1.5191 0.4800 0.094 Uiso 1 1 calc R . .
C7 C 0.2956(5) 0.8161(5) 0.2142(5) 0.0833(14) Uani 1 1 d . . .
H7 H 0.1987 0.7919 0.2024 0.100 Uiso 1 1 calc R . .
C8 C 0.4193(5) 0.8589(5) 0.3413(5) 0.0808(13) Uani 1 1 d . . .
H8 H 0.4057 0.8636 0.4152 0.097 Uiso 1 1 calc R . .
C12 C 1.2934(5) 1.4830(4) 0.2830(5) 0.0811(13) Uani 1 1 d . . .
H12 H 1.3664 1.5722 0.2857 0.097 Uiso 1 1 calc R . .
C11 C 1.1753(6) 1.3820(6) 0.1619(4) 0.0839(12) Uani 1 1 d . . .
H11 H 1.1673 1.4035 0.0823 0.101 Uiso 1 1 calc R . .
C24 C 0.4788(5) 0.3507(5) 0.0999(4) 0.0793(12) Uani 1 1 d . . .
H24A H 0.4597 0.4235 0.1131 0.095 Uiso 1 1 calc R . .
H24B H 0.5402 0.3781 0.0549 0.095 Uiso 1 1 calc R . .
C22 C 0.4466(7) 0.2141(7) 0.2431(5) 0.120(2) Uani 1 1 d . . .
H22A H 0.4138 0.2442 0.2969 0.144 Uiso 1 1 calc R . .
H22B H 0.4860 0.1579 0.2855 0.144 Uiso 1 1 calc R . .
C25 C 0.3132(6) 0.1310(5) 0.1048(5) 0.0922(15) Uani 1 1 d . . .
H25A H 0.3110 0.0489 0.0745 0.111 Uiso 1 1 calc R . .
H25B H 0.2146 0.0992 0.1020 0.111 Uiso 1 1 calc R . .
C23 C 0.5636(7) 0.3326(7) 0.2303(4) 0.115(2) Uani 1 1 d . . .
H23A H 0.6406 0.3155 0.2312 0.138 Uiso 1 1 calc R . .
H23B H 0.6166 0.4159 0.3028 0.138 Uiso 1 1 calc R . .
O4 O 0.3361(4) 0.2205(3) 0.0228(2) 0.0864(10) Uani 1 1 d . . .

loop_
_atom_site_aniso_label
_atom_site_aniso_U_11
_atom_site_aniso_U_22
_atom_site_aniso_U_33
_atom_site_aniso_U_23
_atom_site_aniso_U_13
_atom_site_aniso_U_12
N3 0.0427(13) 0.0538(15) 0.0558(11) 0.0141(10) 0.0240(9) 0.0311(11)
N1 0.0408(13) 0.0515(15) 0.0590(11) 0.0112(10) 0.0258(10) 0.0285(11)
N2 0.0426(13) 0.0527(15) 0.0644(12) 0.0143(11) 0.0262(10) 0.0288(11)
O1 0.0544(13) 0.0577(15) 0.0953(16) 0.0224(12) 0.0383(12) 0.0380(11)
O3 0.0523(13) 0.0541(14) 0.0887(14) 0.0222(11) 0.0411(11) 0.0305(11)
O2 0.0569(15) 0.0722(17) 0.1213(19) 0.0444(14) 0.0553(13) 0.0449(13)
C1 0.0408(14) 0.0490(17) 0.0536(12) 0.0087(11) 0.0225(10) 0.0268(12)
C3 0.0413(14) 0.0510(18) 0.0510(12) 0.0085(12) 0.0211(10) 0.0260(13)
C2 0.0449(15) 0.0591(19) 0.0603(14) 0.0194(13) 0.0272(12) 0.0348(14)
C15 0.0381(14) 0.0515(17) 0.0581(14) 0.0119(12) 0.0206(11) 0.0288(13)
C4 0.0400(14) 0.0458(16) 0.0671(15) 0.0084(12) 0.0274(12) 0.0242(12)
C16 0.0436(14) 0.0508(17) 0.0549(12) 0.0195(11) 0.0264(11) 0.0314(12)
C10 0.064(2) 0.069(2) 0.0647(16) 0.0163(15) 0.0307(15) 0.0364(18)
C14 0.0538(18) 0.068(2) 0.0578(14) 0.0073(14) 0.0182(13) 0.0340(17)
C21 0.062(2) 0.067(2) 0.0616(15) 0.0143(14) 0.0248(13) 0.0447(17)
C5 0.0540(19) 0.072(2) 0.0701(17) 0.0061(16) 0.0237(14) 0.0390(17)
C17 0.063(2) 0.075(2) 0.0582(14) 0.0254(14) 0.0282(14) 0.0443(18)
C9 0.0556(18) 0.060(2) 0.0724(17) 0.0138(14) 0.0376(14) 0.0292(15)
C18 0.073(3) 0.105(4) 0.092(2) 0.057(2) 0.041(2) 0.068(3)
C19 0.078(3) 0.076(3) 0.132(3) 0.049(2) 0.066(3) 0.059(2)
C6 0.049(2) 0.073(3) 0.110(3) 0.002(2) 0.0188(19) 0.0379(19)
C20 0.079(3) 0.074(3) 0.102(3) 0.012(2) 0.044(2) 0.052(2)
C13 0.0515(19) 0.057(2) 0.099(3) -0.005(2) 0.0251(17) 0.0224(16)
C7 0.053(2) 0.063(2) 0.140(4) 0.017(2) 0.048(2) 0.0356(17)
C8 0.076(3) 0.073(3) 0.118(3) 0.022(2) 0.068(2) 0.040(2)
C12 0.070(2) 0.052(2) 0.134(4) 0.025(2) 0.064(2) 0.0301(18)
C11 0.102(3) 0.090(3) 0.095(2) 0.044(2) 0.064(2) 0.062(3)
C24 0.076(3) 0.075(3) 0.076(2) 0.0244(18) 0.0319(18) 0.040(2)
C22 0.114(4) 0.103(4) 0.075(2) 0.032(2) 0.030(2) 0.028(3)
C25 0.093(3) 0.075(3) 0.086(2) 0.023(2) 0.036(2) 0.039(2)
C23 0.080(3) 0.122(5) 0.076(2) 0.031(2) 0.017(2) 0.030(3)
O4 0.0803(19) 0.087(2) 0.0639(13) 0.0140(13) 0.0218(12) 0.0396(16)

loop_
_atom_type_symbol
_atom_type_description
_atom_type_scat_dispersion_real
_atom_type_scat_dispersion_imag
_atom_type_scat_source
C C 0.0033 0.0016 'International Tables Vol C Tables 4.2.6.8 and 6.1.1.4'
H H 0.0000 0.0000 'International Tables Vol C Tables 4.2.6.8 and 6.1.1.4'
N N 0.0061 0.0033 'International Tables Vol C Tables 4.2.6.8 and 6.1.1.4'
O O 0.0106 0.0060 'International Tables Vol C Tables 4.2.6.8 and 6.1.1.4'

loop_
_geom_angle_atom_site_label_1
_geom_angle_atom_site_label_2
_geom_angle_atom_site_label_3
_geom_angle
_geom_angle_site_symmetry_1
_geom_angle_site_symmetry_3
_geom_angle_publ_flag
C2 N3 C3 125.4(3) . . ?
C2 N3 C16 117.4(3) . . ?
C3 N3 C16 116.9(3) . . ?
C1 N1 C3 125.0(3) . . ?
C1 N1 C4 118.5(3) . . ?
C3 N1 C4 116.1(3) . . ?
C1 N2 C2 124.1(3) . . ?
C1 N2 C15 118.2(3) . . ?
C2 N2 C15 117.7(3) . . ?
O1 C1 N1 123.2(3) . . ?
O1 C1 N2 121.4(3) . . ?
N1 C1 N2 115.4(3) . . ?
O3 C3 N3 123.1(3) . . ?
O3 C3 N1 122.5(3) . . ?
N3 C3 N1 114.4(3) . . ?
O2 C2 N3 123.2(3) . . ?
O2 C2 N2 121.6(3) . . ?
N3 C2 N2 115.3(3) . . ?
C10 C15 C14 120.1(4) . . ?
C10 C15 N2 120.7(3) . . ?
C14 C15 N2 119.1(3) . . ?
C9 C4 C5 121.5(3) . . ?
C9 C4 N1 119.3(3) . . ?
C5 C4 N1 119.3(3) . . ?
C17 C16 C21 121.3(3) . . ?
C17 C16 N3 120.0(2) . . ?
C21 C16 N3 118.7(3) . . ?
C15 C10 C11 120.0(3) . . ?
C13 C14 C15 119.2(4) . . ?
C16 C21 C20 119.2(3) . . ?
C6 C5 C4 119.4(4) . . ?
C16 C17 C18 118.6(3) . . ?
C4 C9 C8 118.4(3) . . ?
C19 C18 C17 120.4(4) . . ?
C18 C19 C20 120.3(4) . . ?
C5 C6 C7 120.5(4) . . ?
C19 C20 C21 120.2(3) . . ?
C12 C13 C14 121.2(3) . . ?
C6 C7 C8 120.1(4) . . ?
C7 C8 C9 120.1(4) . . ?
C13 C12 C11 119.2(4) . . ?
C12 C11 C10 120.1(4) . . ?
O4 C24 C23 107.2(4) . . ?
C23 C22 C25 106.2(5) . . ?
O4 C25 C22 106.9(4) . . ?
C22 C23 C24 105.2(4) . . ?
C25 O4 C24 109.2(3) . . ?

loop_
_geom_bond_atom_site_label_1
_geom_bond_atom_site_label_2
_geom_bond_distance
_geom_bond_site_symmetry_2
_geom_bond_publ_flag
N3 C2 1.373(5) . ?
N3 C3 1.392(4) . ?
N3 C16 1.458(4) . ?
N1 C1 1.372(4) . ?
N1 C3 1.399(4) . ?
N1 C4 1.454(4) . ?
N2 C1 1.396(4) . ?
N2 C2 1.399(4) . ?
N2 C15 1.443(4) . ?
O1 C1 1.207(4) . ?
O3 C3 1.191(4) . ?
O2 C2 1.201(4) . ?
C15 C10 1.353(5) . ?
C15 C14 1.386(4) . ?
C4 C9 1.369(5) . ?
C4 C5 1.379(4) . ?
C16 C17 1.357(4) . ?
C16 C21 1.364(4) . ?
C10 C11 1.382(7) . ?
C14 C13 1.369(6) . ?
C21 C20 1.384(5) . ?
C5 C6 1.366(6) . ?
C17 C18 1.396(6) . ?
C9 C8 1.395(5) . ?
C18 C19 1.354(7) . ?
C19 C20 1.355(6) . ?
C6 C7 1.368(8) . ?
C13 C12 1.357(7) . ?
C7 C8 1.377(7) . ?
C12 C11 1.379(7) . ?
C24 O4 1.405(5) . ?
C24 C23 1.479(6) . ?
C22 C23 1.416(8) . ?
C22 C25 1.486(6) . ?
C25 O4 1.404(7) . ?

loop_
_cod_related_entry_id
_cod_related_entry_database
_cod_related_entry_code
1 ChemSpider 30660799
